data_1564821
loop_
_publ_author_name
'Somov, N.V.'
'Chausov, F.F.'
'Zakirova, R.M.'

_publ_section_title
;
 Synthesis and Structure of Decaaqua-Hexasodium-Calcium
 Bis-nitrilotris(methylenephosphonate) Bis(hexaaquasodium) Tetrahydrate
 [CaNa6{NH(CH2PO3)3}2(H2O)10][Na(H2O)6]2 4H2O
;
_journal_issue 3
_journal_name_full
;
 Crystallography Reports
;
_journal_page_first 397
_journal_page_last 404
_journal_paper_doi 10.1134/S1063774517030208
_journal_volume 62
_journal_year 2017
_chemical_formula_sum 'C6 H58 Ca N2 Na8 O44 P6'
_chemical_formula_weight 1272.36
_space_group_IT_number 14
_space_group_name_Hall '-P 2ybc'
_space_group_name_H-M_alt 'P 1 21/c 1'
_symmetry_cell_setting monoclinic
_symmetry_Int_Tables_number 14
_symmetry_space_group_name_Hall '-P 2ybc'
_symmetry_space_group_name_H-M 'P 1 21/c 1'
_atom_sites_solution_hydrogens difmap
_audit_creation_date 2015-06-10T10:37:28-00:00
_audit_creation_method 'WinGX routine CIF_UPDATE'
_cell_angle_alpha 90
_cell_angle_beta 95.2540(10)
_cell_angle_gamma 90
_cell_formula_units_Z 2
_cell_length_a 12.0051(2)
_cell_length_b 10.44230(10)
_cell_length_c 19.9229(2)
_cell_measurement_reflns_used 30073
_cell_measurement_temperature 293(2)
_cell_measurement_theta_max 37.354
_cell_measurement_theta_min 3.474
_cell_volume 2487.06(5)
_computing_cell_refinement
;
        CrysAlisPro, Agilent Technologies,
        Version 1.171.37.35 (release 13-08-2014 CrysAlis171 .NET)
        (compiled Aug 13 2014,18:06:01)
;
_computing_data_collection
;
        CrysAlisPro, Agilent Technologies,
        Version 1.171.37.35 (release 13-08-2014 CrysAlis171 .NET)
        (compiled Aug 13 2014,18:06:01)
;
_computing_data_reduction
;
        CrysAlisPro, Agilent Technologies,
        Version 1.171.37.35 (release 13-08-2014 CrysAlis171 .NET)
        (compiled Aug 13 2014,18:06:01)
;
_computing_structure_refinement 'SHELXL-2014/7 (Sheldrick, 2014)'
_diffrn_ambient_temperature 293(2)
_diffrn_detector 'CCD plate'
_diffrn_detector_area_resol_mean 16.0302
_diffrn_detector_type Sapphire3
_diffrn_measured_fraction_theta_full 0.995
_diffrn_measured_fraction_theta_max 0.997
_diffrn_measurement_device 'four-circle diffractometer'
_diffrn_measurement_device_type 'Xcalibur, Sapphire3, Gemini'
_diffrn_measurement_method '\w scans'
_diffrn_orient_matrix_UB_11 0.053342
_diffrn_orient_matrix_UB_12 -0.01734
_diffrn_orient_matrix_UB_13 0.0156174
_diffrn_orient_matrix_UB_21 -0.0124249
_diffrn_orient_matrix_UB_22 -0.0655073
_diffrn_orient_matrix_UB_23 -0.0064705
_diffrn_orient_matrix_UB_31 0.022857
_diffrn_orient_matrix_UB_32 0.0048515
_diffrn_orient_matrix_UB_33 -0.0314905
_diffrn_radiation_monochromator graphite
_diffrn_radiation_probe x-ray
_diffrn_radiation_type MoK\a
_diffrn_radiation_wavelength 0.71073
_diffrn_reflns_av_R_equivalents 0.0186
_diffrn_reflns_av_unetI/netI 0.028
_diffrn_reflns_Laue_measured_fraction_full 0.995
_diffrn_reflns_Laue_measured_fraction_max 0.997
_diffrn_reflns_limit_h_max 17
_diffrn_reflns_limit_h_min -17
_diffrn_reflns_limit_k_max 14
_diffrn_reflns_limit_k_min -14
_diffrn_reflns_limit_l_max 28
_diffrn_reflns_limit_l_min -28
_diffrn_reflns_number 57423
_diffrn_reflns_point_group_measured_fraction_full 0.995
_diffrn_reflns_point_group_measured_fraction_max 0.997
_diffrn_reflns_theta_full 25.242
_diffrn_reflns_theta_max 30.508
_diffrn_reflns_theta_min 3.401
_diffrn_source 'Enhance (Mo) X-ray Source'
_exptl_absorpt_coefficient_mu 0.503
_exptl_absorpt_correction_T_max 0.963
_exptl_absorpt_correction_T_min 0.935
_exptl_absorpt_correction_type analytical
_exptl_absorpt_process_details
;
        CrysAlisPro, Agilent Technologies,
        Version 1.171.37.35 (release 13-08-2014 CrysAlis171 .NET)
        (compiled Aug 13 2014,18:06:01)
Analytical numeric absorption correction using a multifaceted crystal
                        model based on expressions derived by R.C. Clark & J.S.
        (Clark, R. C. & Reid, J. S. (1995). Acta Cryst. A51, 887-897)
        Empirical absorption correction using spherical harmonics,
 implemented in SCALE3 ABSPACK scaling algorithm.
;
_exptl_crystal_colour colourless
_exptl_crystal_density_diffrn 1.699
_exptl_crystal_description prism
_exptl_crystal_F_000 1316
_exptl_crystal_size_max 0.1887
_exptl_crystal_size_mid 0.1391
_exptl_crystal_size_min 0.1006
_refine_diff_density_max 1.011
_refine_diff_density_min -0.469
_refine_diff_density_rms 0.076
_refine_ls_extinction_method none
_refine_ls_goodness_of_fit_ref 1.076
_refine_ls_hydrogen_treatment refall
_refine_ls_matrix_type full
_refine_ls_number_parameters 414
_refine_ls_number_reflns 7571
_refine_ls_number_restraints 38
_refine_ls_restrained_S_all 1.075
_refine_ls_R_factor_all 0.0421
_refine_ls_R_factor_gt 0.0398
_refine_ls_shift/su_max 0
_refine_ls_shift/su_mean 0
_refine_ls_structure_factor_coef Fsqd
_refine_ls_weighting_details 'w=1/[\s^2^(Fo^2^)+(0.0613P)^2^+1.7899P] where P=(Fo^2^+2Fc^2^)/3'
_refine_ls_weighting_scheme calc
_refine_ls_wR_factor_gt 0.1114
_refine_ls_wR_factor_ref 0.1133
_reflns_Friedel_coverage 0
_reflns_number_gt 7108
_reflns_number_total 7571
_reflns_threshold_expression 'I > 2\s(I)'
_cod_data_source_file tmp5a00i6m2
_cod_data_source_block 2_040615
_cod_original_sg_symbol_H-M 'P 21/c'
_cod_database_code 1564821

loop_
_symmetry_equiv_pos_as_xyz
'x, y, z'
'-x, y+1/2, -z+1/2'
'-x, -y, -z'
'x, -y-1/2, z-1/2'

loop_
_atom_site_label
_atom_site_type_symbol
_atom_site_fract_x
_atom_site_fract_y
_atom_site_fract_z
_atom_site_U_iso_or_equiv
_atom_site_adp_type
_atom_site_occupancy
_atom_site_site_symmetry_order
_atom_site_calc_flag
_atom_site_refinement_flags_posn
_atom_site_refinement_flags_adp
_atom_site_refinement_flags_occupancy
_atom_site_disorder_assembly
_atom_site_disorder_group
O1W O 0.5075(3) 0.7527(4) 0.0573(2) 0.0589(6) Uani 0.512(5) 1 d . . P . .
O2W O 0.3893(4) 0.5375(4) -0.0819(3) 0.0589(6) Uani 0.561(6) 1 d . . P . .
O3W O 0.4835(7) 0.6200(9) -0.0191(5) 0.0589(6) Uani 0.241(5) 1 d . . P . .
O4W O 0.3448(5) 0.5546(6) -0.1218(3) 0.0589(6) Uani 0.348(5) 1 d . . P . .
O5W O 0.5278(8) 0.6773(11) 0.0374(6) 0.0589(6) Uani 0.193(5) 1 d . . P . .
O6W O 0.4249(14) 0.5543(16) -0.0498(10) 0.0589(6) Uani 0.146(6) 1 d . . P . .
C1 C 0.32859(14) 0.02011(15) 0.01109(7) 0.0229(3) Uani 1 1 d . . . . .
C2 C 0.25293(13) 0.08850(14) -0.10278(7) 0.0211(3) Uani 1 1 d . . . . .
C3 C 0.26355(14) -0.14109(14) -0.07405(7) 0.0219(3) Uani 1 1 d . . . . .
N1 N 0.24958(13) -0.00902(12) -0.04877(6) 0.0203(2) Uani 1 1 d . . . . .
O1 O 0.14792(10) 0.12078(13) 0.05811(8) 0.0341(3) Uani 1 1 d . . . . .
O2 O 0.30146(11) 0.27404(11) 0.03208(7) 0.0310(3) Uani 1 1 d . . . . .
O3 O 0.32798(12) 0.12675(13) 0.13322(6) 0.0349(3) Uani 1 1 d . . . . .
O4 O 0.03112(10) 0.06898(12) -0.10976(6) 0.0292(2) Uani 1 1 d . . . . .
O5 O 0.12511(10) -0.01368(12) -0.20970(6) 0.0258(2) Uani 1 1 d . . . . .
O6 O 0.11482(11) 0.22520(12) -0.18729(6) 0.0290(2) Uani 1 1 d . . . . .
O7 O -0.17793(12) 0.37532(12) 0.06692(7) 0.0327(3) Uani 1 1 d . . . . .
O8 O 0.09538(10) -0.19796(13) -0.00185(6) 0.0308(3) Uani 1 1 d . . . . .
O9 O 0.28502(11) -0.28749(12) 0.03914(6) 0.0303(3) Uani 1 1 d D . . . .
O10 O 0.02047(15) 0.20819(16) 0.18735(7) 0.0425(3) Uani 1 1 d D . . . .
H10A H 0.037(3) 0.238(3) 0.2260(9) 0.076(2) Uiso 1 1 d D U . . .
H10B H -0.0387(19) 0.165(3) 0.1903(16) 0.076(2) Uiso 1 1 d D U . . .
O11 O -0.09668(11) 0.49612(13) -0.14785(6) 0.0305(3) Uani 1 1 d D . . . .
H11A H -0.1652(11) 0.494(4) -0.1402(15) 0.076(2) Uiso 1 1 d D U . . .
H11B H -0.098(2) 0.499(4) -0.1904(5) 0.076(2) Uiso 1 1 d D U . . .
O12 O 0.1682(2) 0.01218(19) 0.29254(10) 0.0575(5) Uani 1 1 d D . . . .
H12A H 0.160(3) 0.0851(15) 0.3111(15) 0.076(2) Uiso 1 1 d D U . . .
H12B H 0.176(3) -0.039(2) 0.3260(11) 0.076(2) Uiso 1 1 d D U . . .
O13 O 0.10638(12) 0.39111(13) -0.02263(8) 0.0354(3) Uani 1 1 d D . . . .
H13A H 0.126(2) 0.4660(14) -0.0316(19) 0.076(2) Uiso 1 1 d D U . . .
H13B H 0.1663(16) 0.351(3) -0.0121(18) 0.076(2) Uiso 1 1 d D U . . .
O14 O 0.31026(12) 0.21331(15) 0.73902(7) 0.0377(3) Uani 1 1 d D . . . .
H14A H 0.307(3) 0.256(3) 0.7028(11) 0.076(2) Uiso 1 1 d D U . . .
H14B H 0.2458(14) 0.217(3) 0.7523(16) 0.076(2) Uiso 1 1 d D U . . .
O15 O 0.31609(13) 0.01074(12) 0.60988(7) 0.0346(3) Uani 1 1 d D . . . .
H15A H 0.308(3) 0.0758(18) 0.5850(14) 0.076(2) Uiso 1 1 d D U . . .
H15B H 0.307(3) -0.0528(19) 0.5840(13) 0.076(2) Uiso 1 1 d D U . . .
O16 O 0.31182(13) -0.13917(16) 0.75437(7) 0.0380(3) Uani 1 1 d D . . . .
H16A H 0.2549(19) -0.109(3) 0.7706(15) 0.076(2) Uiso 1 1 d D U . . .
H16B H 0.345(2) -0.184(3) 0.7844(13) 0.076(2) Uiso 1 1 d D U . . .
O17 O 0.52709(14) 0.21417(18) 0.66428(10) 0.0496(4) Uani 1 1 d D . . . .
H17A H 0.4642(17) 0.252(3) 0.6563(16) 0.076(2) Uiso 1 1 d D U . . .
H17B H 0.537(3) 0.178(3) 0.6270(10) 0.076(2) Uiso 1 1 d D U . . .
O18 O 0.5251(2) 0.0623(2) 0.82285(13) 0.0775(7) Uani 1 1 d D . . . .
H18A H 0.5841(8) 0.045(4) 0.8037(7) 0.076(2) Uiso 1 1 d D U . . .
H18B H 0.547(2) 0.1113(16) 0.8548(8) 0.076(2) Uiso 1 1 d D U . . .
O19 O -0.21319(18) 0.19333(17) -0.15555(8) 0.0534(4) Uani 1 1 d D . . . .
H19A H -0.2359(10) 0.193(2) -0.1159(5) 0.076(2) Uiso 1 1 d D U . . .
H19B H -0.261(2) 0.243(3) -0.1766(5) 0.076(2) Uiso 1 1 d D U . . .
O20 O 0.5549(3) -0.1200(3) 0.67758(16) 0.0931(9) Uani 1 1 d D . . . .
H20A H 0.607(2) -0.154(3) 0.7041(15) 0.076(2) Uiso 1 1 d D U . . .
H20B H 0.512(2) -0.183(2) 0.667(2) 0.076(2) Uiso 1 1 d D U . . .
Na1 Na -0.02774(6) 0.29273(7) -0.10151(4) 0.03103(15) Uani 1 1 d D . . . .
Na2 Na 0.03148(6) 0.31531(7) 0.08415(4) 0.03011(15) Uani 1 1 d . . . . .
Na3 Na 0.14026(7) 0.01344(7) 0.17041(4) 0.03395(16) Uani 1 1 d . . . . .
Na4 Na 0.42417(7) 0.03097(9) 0.71536(4) 0.03996(19) Uani 1 1 d D . . . .
P1 P 0.27292(3) 0.14569(3) 0.06208(2) 0.01839(8) Uani 1 1 d . . . . .
P2 P 0.12177(3) 0.09156(3) -0.15702(2) 0.01679(8) Uani 1 1 d . . . . .
P3 P 0.20199(3) -0.25999(3) -0.02154(2) 0.01900(8) Uani 1 1 d . . . . .
Ca1 Ca 0.02445(4) -0.00007(6) -0.00455(3) 0.01467(11) Uani 0.5 1 d . . P . .
H1 H 0.407(2) 0.045(3) -0.0062(14) 0.042(7) Uiso 1 1 d . . . . .
H2 H 0.339(2) -0.055(3) 0.0374(14) 0.041(7) Uiso 1 1 d . . . . .
H3 H 0.2614(18) 0.167(2) -0.0802(11) 0.027(5) Uiso 1 1 d . . . . .
H4 H 0.319(2) 0.074(2) -0.1259(12) 0.030(5) Uiso 1 1 d . . . . .
H5 H 0.228(2) -0.154(2) -0.1195(13) 0.035(6) Uiso 1 1 d . . . . .
H6 H 0.338(2) -0.156(2) -0.0766(12) 0.028(5) Uiso 1 1 d . . . . .
H7 H 0.195(2) -0.005(3) -0.0369(14) 0.036(7) Uiso 1 1 d . . . . .

loop_
_atom_site_aniso_label
_atom_site_aniso_U_11
_atom_site_aniso_U_22
_atom_site_aniso_U_33
_atom_site_aniso_U_23
_atom_site_aniso_U_13
_atom_site_aniso_U_12
O1W 0.0476(12) 0.0607(13) 0.0702(17) 0.0033(12) 0.0145(10) 0.0044(10)
O2W 0.0476(12) 0.0607(13) 0.0702(17) 0.0033(12) 0.0145(10) 0.0044(10)
O3W 0.0476(12) 0.0607(13) 0.0702(17) 0.0033(12) 0.0145(10) 0.0044(10)
O4W 0.0476(12) 0.0607(13) 0.0702(17) 0.0033(12) 0.0145(10) 0.0044(10)
O5W 0.0476(12) 0.0607(13) 0.0702(17) 0.0033(12) 0.0145(10) 0.0044(10)
O6W 0.0476(12) 0.0607(13) 0.0702(17) 0.0033(12) 0.0145(10) 0.0044(10)
C1 0.0301(7) 0.0197(6) 0.0179(6) -0.0006(5) -0.0038(5) 0.0043(5)
C2 0.0264(7) 0.0180(6) 0.0183(6) 0.0028(5) -0.0017(5) -0.0017(5)
C3 0.0313(7) 0.0163(6) 0.0181(6) -0.0015(5) 0.0024(5) 0.0008(5)
N1 0.0314(7) 0.0143(5) 0.0145(5) 0.0004(4) -0.0022(5) 0.0006(5)
O1 0.0207(5) 0.0346(7) 0.0471(7) 0.0091(6) 0.0040(5) 0.0002(5)
O2 0.0375(6) 0.0168(5) 0.0381(6) -0.0004(4) 0.0000(5) -0.0044(4)
O3 0.0478(8) 0.0353(7) 0.0193(5) -0.0065(5) -0.0087(5) 0.0136(6)
O4 0.0291(6) 0.0312(6) 0.0296(6) -0.0059(5) 0.0149(5) -0.0066(5)
O5 0.0309(6) 0.0285(6) 0.0180(5) -0.0051(4) 0.0022(4) -0.0013(4)
O6 0.0354(6) 0.0221(5) 0.0282(6) 0.0087(4) -0.0039(5) 0.0003(4)
O7 0.0475(7) 0.0179(5) 0.0322(6) -0.0048(4) 0.0008(5) -0.0046(5)
O8 0.0254(5) 0.0397(7) 0.0275(6) -0.0020(5) 0.0041(4) 0.0074(5)
O9 0.0351(6) 0.0264(6) 0.0277(6) 0.0074(5) -0.0064(5) 0.0048(5)
O10 0.0575(9) 0.0411(8) 0.0277(6) -0.0012(6) -0.0024(6) -0.0204(7)
O11 0.0365(6) 0.0301(6) 0.0245(5) 0.0005(5) -0.0006(5) -0.0021(5)
O12 0.0833(14) 0.0482(10) 0.0422(9) 0.0037(7) 0.0119(9) 0.0116(9)
O13 0.0375(7) 0.0247(6) 0.0426(7) 0.0075(5) -0.0039(6) -0.0008(5)
O14 0.0357(7) 0.0435(8) 0.0349(7) 0.0143(6) 0.0089(5) 0.0051(6)
O15 0.0517(8) 0.0228(6) 0.0281(6) -0.0002(5) -0.0030(5) -0.0011(5)
O16 0.0381(7) 0.0458(8) 0.0300(6) -0.0015(6) 0.0034(5) 0.0041(6)
O17 0.0393(8) 0.0488(9) 0.0616(10) -0.0006(8) 0.0090(7) -0.0060(7)
O18 0.0781(15) 0.0654(13) 0.0808(15) -0.0119(12) -0.0371(13) 0.0244(12)
O19 0.0851(13) 0.0417(9) 0.0329(7) 0.0023(6) 0.0030(8) 0.0208(8)
O20 0.0883(19) 0.111(2) 0.0795(17) 0.0131(16) 0.0052(14) 0.0572(17)
Na1 0.0384(4) 0.0229(3) 0.0320(3) 0.0025(3) 0.0044(3) 0.0035(3)
Na2 0.0325(3) 0.0291(3) 0.0279(3) -0.0039(3) -0.0019(3) -0.0030(3)
Na3 0.0398(4) 0.0317(4) 0.0297(3) -0.0017(3) -0.0004(3) -0.0037(3)
Na4 0.0364(4) 0.0456(5) 0.0374(4) 0.0094(3) 0.0004(3) 0.0051(3)
P1 0.02040(16) 0.01644(16) 0.01760(16) -0.00166(12) -0.00220(12) 0.00088(12)
P2 0.01967(16) 0.01743(16) 0.01340(15) 0.00177(11) 0.00222(11) -0.00033(12)
P3 0.02301(17) 0.01406(15) 0.01962(16) 0.00097(12) 0.00025(13) 0.00152(12)
Ca1 0.0164(3) 0.0140(2) 0.0138(2) 0.00084(16) 0.0019(2) 0.0005(3)

loop_
_atom_type_symbol
_atom_type_description
_atom_type_scat_dispersion_real
_atom_type_scat_dispersion_imag
_atom_type_scat_source
C C 0.0033 0.0016 'International Tables Vol C Tables 4.2.6.8 and 6.1.1.4'
H H 0 0 'International Tables Vol C Tables 4.2.6.8 and 6.1.1.4'
N N 0.0061 0.0033 'International Tables Vol C Tables 4.2.6.8 and 6.1.1.4'
O O 0.0106 0.006 'International Tables Vol C Tables 4.2.6.8 and 6.1.1.4'
Na Na 0.0362 0.0249 'International Tables Vol C Tables 4.2.6.8 and 6.1.1.4'
P P 0.1023 0.0942 'International Tables Vol C Tables 4.2.6.8 and 6.1.1.4'
Ca Ca 0.2262 0.3064 'International Tables Vol C Tables 4.2.6.8 and 6.1.1.4'

loop_
_exptl_crystal_face_index_h
_exptl_crystal_face_index_k
_exptl_crystal_face_index_l
_exptl_crystal_face_perp_dist
13 -10 -4 0.0564
9 -1 22 0.058
-13 1 -17 0.0744
-14 -8 11 0.0916
-1 3 28 0.0439
-11 10 -9 0.0617
0 -14 -8 0.057
-7 -3 25 0.0556
1 15 3 0.0734
17 3 -6 0.0786
3 -1 27 0.0587
8 12 7 0.0642
-4 12 15 0.0453
-14 6 10 0.066
-8 4 -22 0.0687
7 5 -24 0.0907
-4 -10 -20 0.0729
5 -10 -18 0.0506
10 -10 -16 0.0513

loop_
_geom_angle_atom_site_label_1
_geom_angle_atom_site_label_2
_geom_angle_atom_site_label_3
_geom_angle
_geom_angle_site_symmetry_1
_geom_angle_site_symmetry_3
_geom_angle_publ_flag
O6W O2W O4W 155.5(15) . . ?
O6W O3W O5W 155.7(12) . . ?
O2W O4W O6W 11.0(7) . . ?
O1W O5W O3W 129.8(12) . . ?
O2W O6W O3W 152(2) . . ?
O2W O6W O4W 13.6(8) . . ?
O3W O6W O4W 139.3(14) . . ?
N1 C1 P1 110.79(10) . . ?
N1 C1 H1 108.0(15) . . ?
P1 C1 H1 112.7(15) . . ?
N1 C1 H2 108.3(16) . . ?
P1 C1 H2 108.9(17) . . ?
H1 C1 H2 108(2) . . ?
N1 C2 P2 111.20(10) . . ?
N1 C2 H3 105.0(14) . . ?
P2 C2 H3 108.7(14) . . ?
N1 C2 H4 108.2(14) . . ?
P2 C2 H4 115.0(14) . . ?
H3 C2 H4 108.2(19) . . ?
N1 C3 P3 111.96(10) . . ?
N1 C3 H5 113.3(15) . . ?
P3 C3 H5 105.6(15) . . ?
N1 C3 H6 108.3(15) . . ?
P3 C3 H6 111.7(15) . . ?
H5 C3 H6 106(2) . . ?
C3 N1 C2 112.35(11) . . ?
C3 N1 C1 112.29(12) . . ?
C2 N1 C1 112.56(12) . . ?
C3 N1 Ca1 105.60(9) . . ?
C2 N1 Ca1 106.50(9) . . ?
C1 N1 Ca1 106.96(9) . . ?
C3 N1 H7 108(2) . . ?
C2 N1 H7 106(2) . . ?
C1 N1 H7 105(2) . . ?
Ca1 N1 H7 2(2) . . ?
P1 O1 Ca1 136.62(9) . . ?
P1 O1 Na3 98.44(7) . . ?
Ca1 O1 Na3 99.72(5) . . ?
P1 O1 Na2 114.29(8) . . ?
Ca1 O1 Na2 102.45(5) . . ?
Na3 O1 Na2 96.26(6) . . ?
P1 O1 Ca1 149.34(9) . 3 ?
Ca1 O1 Ca1 12.82(2) . 3 ?
Na3 O1 Ca1 93.28(5) . 3 ?
Na2 O1 Ca1 92.27(4) . 3 ?
P1 O3 Na3 90.59(7) . . ?
P2 O4 Ca1 136.29(8) . . ?
P2 O4 Na3 111.46(7) . 3 ?
Ca1 O4 Na3 104.49(5) . 3 ?
P2 O4 Na1 96.93(6) . . ?
Ca1 O4 Na1 102.14(5) . . ?
Na3 O4 Na1 97.70(5) 3 . ?
P2 O4 Ca1 149.55(8) . 3 ?
Ca1 O4 Ca1 13.26(3) . 3 ?
Na3 O4 Ca1 93.74(4) 3 3 ?
Na1 O4 Ca1 96.27(4) . 3 ?
P2 O6 Na1 90.22(6) . . ?
P3 O7 Na2 90.95(7) 3 . ?
P3 O8 Ca1 135.83(8) . . ?
P3 O8 Na2 95.76(6) . 3 ?
Ca1 O8 Na2 103.49(5) . 3 ?
P3 O8 Na1 113.03(7) . 3 ?
Ca1 O8 Na1 103.62(5) . 3 ?
Na2 O8 Na1 97.15(5) 3 3 ?
P3 O8 Ca1 149.21(8) . 3 ?
Ca1 O8 Ca1 13.45(2) . 3 ?
Na2 O8 Ca1 96.92(5) 3 3 ?
Na1 O8 Ca1 93.06(4) 3 3 ?
Na2 O10 Na3 100.79(6) . . ?
Na2 O10 H10A 126(2) . . ?
Na3 O10 H10A 109(3) . . ?
Na2 O10 H10B 115(2) . . ?
Na3 O10 H10B 94(3) . . ?
H10A O10 H10B 105.6(15) . . ?
Na1 O11 Na2 115.28(6) . 3_565 ?
Na1 O11 H11A 102(2) . . ?
Na2 O11 H11A 102(2) 3_565 . ?
Na1 O11 H11B 113(3) . . ?
Na2 O11 H11B 118(2) 3_565 . ?
H11A O11 H11B 104.4(15) . . ?
Na3 O12 H12A 115(2) . . ?
Na3 O12 H12B 142(2) . . ?
H12A O12 H12B 103.2(15) . . ?
Na1 O13 Na2 98.65(6) . . ?
Na1 O13 H13A 116(2) . . ?
Na2 O13 H13A 127(3) . . ?
Na1 O13 H13B 117(2) . . ?
Na2 O13 H13B 90(2) . . ?
H13A O13 H13B 105.9(16) . . ?
Na4 O14 H14A 103(2) . . ?
Na4 O14 H14B 131(2) . . ?
H14A O14 H14B 105.8(15) . . ?
Na4 O15 H15A 118(2) . . ?
Na4 O15 H15B 130(2) . . ?
H15A O15 H15B 106.0(16) . . ?
Na4 O16 H16A 110(2) . . ?
Na4 O16 H16B 114(3) . . ?
H16A O16 H16B 106.8(16) . . ?
Na4 O17 H17A 88(3) . . ?
Na4 O17 H17B 97(3) . . ?
H17A O17 H17B 103.5(15) . . ?
Na4 O18 H18A 86.8(7) . . ?
Na4 O18 H18B 149.6(13) . . ?
H18A O18 H18B 104.6(15) . . ?
Na3 O19 Na1 95.96(7) 3 . ?
Na3 O19 H19A 105.4(17) 3 . ?
Na1 O19 H19A 87.3(7) . . ?
Na3 O19 H19B 137.1(16) 3 . ?
Na1 O19 H19B 118(3) . . ?
H19A O19 H19B 101.7(13) . . ?
Na4 O20 H20A 123(3) . . ?
Na4 O20 H20B 101(3) . . ?
H20A O20 H20B 103.5(15) . . ?
O13 Na1 O11 93.44(5) . . ?
O13 Na1 O4 105.92(5) . . ?
O11 Na1 O4 153.87(5) . . ?
O13 Na1 O8 82.96(5) . 3 ?
O11 Na1 O8 122.45(5) . 3 ?
O4 Na1 O8 78.12(5) . 3 ?
O13 Na1 O19 161.60(6) . . ?
O11 Na1 O19 86.71(5) . . ?
O4 Na1 O19 80.38(5) . . ?
O8 Na1 O19 81.48(5) 3 . ?
O13 Na1 O6 95.97(5) . . ?
O11 Na1 O6 101.96(5) . . ?
O4 Na1 O6 59.39(4) . . ?
O8 Na1 O6 135.59(5) 3 . ?
O19 Na1 O6 102.00(5) . . ?
O13 Na1 P2 98.77(4) . . ?
O11 Na1 P2 131.16(4) . . ?
O4 Na1 P2 29.82(3) . . ?
O8 Na1 P2 105.96(4) 3 . ?
O19 Na1 P2 94.90(4) . . ?
O6 Na1 P2 30.02(3) . . ?
O13 Na1 P3 89.48(4) . 3 ?
O11 Na1 P3 98.74(4) . 3 ?
O4 Na1 P3 98.83(3) . 3 ?
O8 Na1 P3 24.39(3) 3 3 ?
O19 Na1 P3 72.34(4) . 3 ?
O6 Na1 P3 158.21(4) . 3 ?
P2 Na1 P3 128.27(2) . 3 ?
O13 Na1 Ca1 86.50(4) . . ?
O11 Na1 Ca1 166.30(4) . . ?
O4 Na1 Ca1 36.69(3) . . ?
O8 Na1 Ca1 43.93(3) 3 . ?
O19 Na1 Ca1 89.06(4) . . ?
O6 Na1 Ca1 91.67(3) . . ?
P2 Na1 Ca1 62.191(16) . . ?
P3 Na1 Ca1 67.561(16) 3 . ?
O13 Na1 Na3 145.45(4) . 3 ?
O11 Na1 Na3 121.06(4) . 3 ?
O4 Na1 Na3 41.09(3) . 3 ?
O8 Na1 Na3 80.03(4) 3 3 ?
O19 Na1 Na3 39.52(4) . 3 ?
O6 Na1 Na3 76.29(4) . 3 ?
P2 Na1 Na3 58.207(19) . 3 ?
P3 Na1 Na3 87.27(2) 3 3 ?
Ca1 Na1 Na3 60.566(19) . 3 ?
O13 Na1 Na2 42.03(4) . . ?
O11 Na1 Na2 110.53(4) . . ?
O4 Na1 Na2 95.58(4) . . ?
O8 Na1 Na2 41.15(3) 3 . ?
O19 Na1 Na2 121.14(5) . . ?
O6 Na1 Na2 126.14(4) . . ?
P2 Na1 Na2 109.96(2) . . ?
P3 Na1 Na2 50.099(17) 3 . ?
Ca1 Na1 Na2 61.071(19) . . ?
Na3 Na1 Na2 117.17(3) 3 . ?
O13 Na1 Ca1 90.47(4) . 3 ?
O11 Na1 Ca1 157.03(4) . 3 ?
O4 Na1 Ca1 42.73(3) . 3 ?
O8 Na1 Ca1 35.77(3) 3 3 ?
O19 Na1 Ca1 82.59(4) . 3 ?
O6 Na1 Ca1 100.13(3) . 3 ?
P2 Na1 Ca1 70.251(17) . 3 ?
P3 Na1 Ca1 58.633(15) 3 3 ?
Ca1 Na1 Ca1 9.764(14) . 3 ?
Na3 Na1 Ca1 58.843(19) 3 3 ?
Na2 Na1 Ca1 59.594(18) . 3 ?
O10 Na2 O11 88.28(5) . 3_565 ?
O10 Na2 O8 105.34(5) . 3 ?
O11 Na2 O8 154.27(6) 3_565 3 ?
O10 Na2 O13 160.40(7) . . ?
O11 Na2 O13 93.66(5) 3_565 . ?
O8 Na2 O13 80.81(5) 3 . ?
O10 Na2 O1 82.80(6) . . ?
O11 Na2 O1 126.56(5) 3_565 . ?
O8 Na2 O1 77.57(5) 3 . ?
O13 Na2 O1 80.39(5) . . ?
O10 Na2 O7 95.71(6) . . ?
O11 Na2 O7 97.80(5) 3_565 . ?
O8 Na2 O7 59.78(4) 3 . ?
O13 Na2 O7 103.33(5) . . ?
O1 Na2 O7 135.42(5) . . ?
O10 Na2 P3 98.38(5) . 3 ?
O11 Na2 P3 127.80(4) 3_565 3 ?
O8 Na2 P3 30.03(3) 3 3 ?
O13 Na2 P3 95.81(4) . 3 ?
O1 Na2 P3 105.64(4) . 3 ?
O7 Na2 P3 30.19(3) . 3 ?
O10 Na2 P1 88.99(5) . . ?
O11 Na2 P1 104.33(4) 3_565 . ?
O8 Na2 P1 97.76(4) 3 . ?
O13 Na2 P1 71.62(4) . . ?
O1 Na2 P1 23.58(3) . . ?
O7 Na2 P1 157.51(4) . . ?
P3 Na2 P1 127.36(2) 3 . ?
O10 Na2 Ca1 85.92(4) . 3 ?
O11 Na2 Ca1 169.66(4) 3_565 3 ?
O8 Na2 Ca1 36.07(3) 3 3 ?
O13 Na2 Ca1 88.98(4) . 3 ?
O1 Na2 Ca1 44.12(3) . 3 ?
O7 Na2 Ca1 91.30(3) . 3 ?
P3 Na2 Ca1 61.692(16) 3 3 ?
P1 Na2 Ca1 67.049(16) . 3 ?
O10 Na2 Na1 145.03(5) . . ?
O11 Na2 Na1 126.50(4) 3_565 . ?
O8 Na2 Na1 41.70(3) 3 . ?
O13 Na2 Na1 39.32(4) . . ?
O1 Na2 Na1 78.74(4) . . ?
O7 Na2 Na1 77.74(4) . . ?
P3 Na2 Na1 59.315(18) 3 . ?
P1 Na2 Na1 85.81(2) . . ?
Ca1 Na2 Na1 60.256(18) 3 . ?
O10 Na2 Ca1 89.63(5) . . ?
O11 Na2 Ca1 162.32(4) 3_565 . ?
O8 Na2 Ca1 42.24(3) 3 . ?
O13 Na2 Ca1 82.62(4) . . ?
O1 Na2 Ca1 35.82(3) . . ?
O7 Na2 Ca1 99.87(3) . . ?
P3 Na2 Ca1 69.860(17) 3 . ?
P1 Na2 Ca1 58.076(15) . . ?
Ca1 Na2 Ca1 9.712(14) 3 . ?
Na1 Na2 Ca1 58.546(18) . . ?
O10 Na2 Na3 41.31(5) . . ?
O11 Na2 Na3 110.97(4) 3_565 . ?
O8 Na2 Na3 93.14(4) 3 . ?
O13 Na2 Na3 120.93(4) . . ?
O1 Na2 Na3 41.52(4) . . ?
O7 Na2 Na3 123.80(4) . . ?
P3 Na2 Na3 107.37(2) 3 . ?
P1 Na2 Na3 50.939(18) . . ?
Ca1 Na2 Na3 59.412(19) 3 . ?
Na1 Na2 Na3 115.38(2) . . ?
Ca1 Na2 Na3 57.977(18) . . ?
O10 Na2 H13B 141.8(3) . . ?
O11 Na2 H13B 94.4(7) 3_565 . ?
O8 Na2 H13B 88.2(7) 3 . ?
O13 Na2 H13B 18.6(3) . . ?
O1 Na2 H13B 65.2(4) . . ?
O7 Na2 H13B 121.5(4) . . ?
P3 Na2 H13B 109.5(6) 3 . ?
P1 Na2 H13B 53.4(3) . . ?
Ca1 Na2 H13B 85.0(7) 3 . ?
Na1 Na2 H13B 50.2(6) . . ?
Ca1 Na2 H13B 76.6(7) . . ?
Na3 Na2 H13B 103.8(3) . . ?
O19 Na3 O12 95.85(7) 3 . ?
O19 Na3 O4 85.47(7) 3 3 ?
O12 Na3 O4 121.79(7) . 3 ?
O19 Na3 O1 104.62(6) 3 . ?
O12 Na3 O1 152.00(7) . . ?
O4 Na3 O1 79.32(5) 3 . ?
O19 Na3 O10 166.94(7) 3 . ?
O12 Na3 O10 84.19(6) . . ?
O4 Na3 O10 83.46(5) 3 . ?
O1 Na3 O10 80.09(5) . . ?
O19 Na3 O3 92.17(7) 3 . ?
O12 Na3 O3 103.57(7) . . ?
O4 Na3 O3 134.61(5) 3 . ?
O1 Na3 O3 57.45(4) . . ?
O10 Na3 O3 100.53(5) . . ?
O19 Na3 P1 95.72(6) 3 . ?
O12 Na3 P1 131.59(6) . . ?
O4 Na3 P1 105.88(4) 3 . ?
O1 Na3 P1 28.77(3) . . ?
O10 Na3 P1 93.95(4) . . ?
O3 Na3 P1 29.18(3) . . ?
O19 Na3 P2 92.72(6) 3 3 ?
O12 Na3 P2 97.01(6) . 3 ?
O4 Na3 P2 25.25(3) 3 3 ?
O1 Na3 P2 100.81(4) . 3 ?
O10 Na3 P2 74.35(4) . 3 ?
O3 Na3 P2 158.24(4) . 3 ?
P1 Na3 P2 129.11(3) . 3 ?
O19 Na3 Ca1 87.59(5) 3 . ?
O12 Na3 Ca1 165.31(7) . . ?
O4 Na3 Ca1 44.10(3) 3 . ?
O1 Na3 Ca1 37.36(3) . . ?
O10 Na3 Ca1 89.25(4) . . ?
O3 Na3 Ca1 90.54(3) . . ?
P1 Na3 Ca1 61.863(17) . . ?
P2 Na3 Ca1 68.509(17) 3 . ?
O19 Na3 Na1 44.52(6) 3 3 ?
O12 Na3 Na1 112.40(6) . 3 ?
O4 Na3 Na1 41.21(4) 3 3 ?
O1 Na3 Na1 95.59(4) . 3 ?
O10 Na3 Na1 123.58(4) . 3 ?
O3 Na3 Na1 124.25(4) . 3 ?
P1 Na3 Na1 108.61(3) . 3 ?
P2 Na3 Na1 51.044(17) 3 3 ?
Ca1 Na3 Na1 60.950(19) . 3 ?
O19 Na3 Ca1 91.58(5) 3 3 ?
O12 Na3 Ca1 155.58(7) . 3 ?
O4 Na3 Ca1 35.66(3) 3 3 ?
O1 Na3 Ca1 43.98(3) . 3 ?
O10 Na3 Ca1 83.43(4) . 3 ?
O3 Na3 Ca1 99.35(3) . 3 ?
P1 Na3 Ca1 70.322(18) . 3 ?
P2 Na3 Ca1 59.332(16) 3 3 ?
Ca1 Na3 Ca1 9.818(14) . 3 ?
Na1 Na3 Ca1 59.097(19) 3 3 ?
O19 Na3 Na2 145.70(5) 3 . ?
O12 Na3 Na2 118.21(5) . . ?
O4 Na3 Na2 80.10(4) 3 . ?
O1 Na3 Na2 42.22(4) . . ?
O10 Na3 Na2 37.90(4) . . ?
O3 Na3 Na2 76.82(3) . . ?
P1 Na3 Na2 59.430(19) . . ?
P2 Na3 Na2 87.32(2) 3 . ?
Ca1 Na3 Na2 60.577(19) . . ?
Na1 Na3 Na2 117.13(3) 3 . ?
Ca1 Na3 Na2 59.251(19) 3 . ?
O15 Na4 O18 176.34(8) . . ?
O15 Na4 O20 89.08(9) . . ?
O18 Na4 O20 94.53(10) . . ?
O15 Na4 O16 86.73(6) . . ?
O18 Na4 O16 93.74(9) . . ?
O20 Na4 O16 91.05(10) . . ?
O15 Na4 O14 88.26(6) . . ?
O18 Na4 O14 88.09(7) . . ?
O20 Na4 O14 168.38(10) . . ?
O16 Na4 O14 100.09(6) . . ?
O15 Na4 O17 87.64(6) . . ?
O18 Na4 O17 91.75(9) . . ?
O20 Na4 O17 90.75(10) . . ?
O16 Na4 O17 174.07(7) . . ?
O14 Na4 O17 77.84(6) . . ?
O15 Na4 H17A 78.0(6) . . ?
O18 Na4 H17A 100.4(7) . . ?
O20 Na4 H17A 106.5(4) . . ?
O16 Na4 H17A 156.4(4) . . ?
O14 Na4 H17A 61.9(4) . . ?
O17 Na4 H17A 18.8(3) . . ?
O15 Na4 H18A 162.7(3) . . ?
O18 Na4 H18A 20.0(2) . . ?
O20 Na4 H18A 77.0(5) . . ?
O16 Na4 H18A 103.5(8) . . ?
O14 Na4 H18A 103.3(6) . . ?
O17 Na4 H18A 82.4(8) . . ?
H17A Na4 H18A 95.9(11) . . ?
O1 P1 O2 112.84(8) . . ?
O1 P1 O3 111.68(8) . . ?
O2 P1 O3 112.76(8) . . ?
O1 P1 C1 105.01(8) . . ?
O2 P1 C1 107.94(8) . . ?
O3 P1 C1 105.99(7) . . ?
O1 P1 Na3 52.79(6) . . ?
O2 P1 Na3 144.15(6) . . ?
O3 P1 Na3 60.23(6) . . ?
C1 P1 Na3 107.67(6) . . ?
O1 P1 Na2 42.14(6) . . ?
O2 P1 Na2 79.64(5) . . ?
O3 P1 Na2 104.23(5) . . ?
C1 P1 Na2 142.52(5) . . ?
Na3 P1 Na2 69.63(2) . . ?
O1 P1 Ca1 26.05(6) . . ?
O2 P1 Ca1 116.71(5) . . ?
O3 P1 Ca1 125.41(6) . . ?
C1 P1 Ca1 79.58(5) . . ?
Na3 P1 Ca1 66.332(18) . . ?
Na2 P1 Ca1 64.910(16) . . ?
O6 P2 O4 111.81(8) . . ?
O6 P2 O5 113.16(7) . . ?
O4 P2 O5 112.35(7) . . ?
O6 P2 C2 105.31(7) . . ?
O4 P2 C2 104.94(7) . . ?
O5 P2 C2 108.63(7) . . ?
O6 P2 Na1 59.76(5) . . ?
O4 P2 Na1 53.25(5) . . ?
O5 P2 Na1 143.52(5) . . ?
C2 P2 Na1 107.63(5) . . ?
O6 P2 Na3 104.73(5) . 3 ?
O4 P2 Na3 43.29(5) . 3 ?
O5 P2 Na3 77.92(5) . 3 ?
C2 P2 Na3 143.23(5) . 3 ?
Na1 P2 Na3 70.75(2) . 3 ?
O6 P2 Ca1 125.95(5) . . ?
O4 P2 Ca1 26.16(5) . . ?
O5 P2 Ca1 115.75(5) . . ?
C2 P2 Ca1 79.59(5) . . ?
Na1 P2 Ca1 67.429(18) . . ?
Na3 P2 Ca1 65.709(17) 3 . ?
O8 P3 O7 111.94(8) . 3 ?
O8 P3 O9 112.43(7) . . ?
O7 P3 O9 113.49(8) 3 . ?
O8 P3 C3 104.68(7) . . ?
O7 P3 C3 105.28(7) 3 . ?
O9 P3 C3 108.29(7) . . ?
O8 P3 Na2 54.21(5) . 3 ?
O7 P3 Na2 58.86(6) 3 3 ?
O9 P3 Na2 143.92(6) . 3 ?
C3 P3 Na2 107.64(5) . 3 ?
O8 P3 Na1 42.58(5) . 3 ?
O7 P3 Na1 104.77(6) 3 3 ?
O9 P3 Na1 78.97(6) . 3 ?
C3 P3 Na1 142.64(5) . 3 ?
Na2 P3 Na1 70.59(2) 3 3 ?
O8 P3 Ca1 26.52(5) . . ?
O7 P3 Ca1 126.22(6) 3 . ?
O9 P3 Ca1 115.56(5) . . ?
C3 P3 Ca1 78.99(5) . . ?
Na2 P3 Ca1 68.668(19) 3 . ?
Na1 P3 Ca1 65.433(16) 3 . ?
Ca1 Ca1 O4 112.65(12) 3 . ?
Ca1 Ca1 O8 111.00(12) 3 . ?
O4 Ca1 O8 106.02(5) . . ?
Ca1 Ca1 O1 115.17(12) 3 . ?
O4 Ca1 O1 105.28(5) . . ?
O8 Ca1 O1 106.06(5) . . ?
Ca1 Ca1 O8 55.55(11) 3 3 ?
O4 Ca1 O8 81.50(5) . 3 ?
O8 Ca1 O8 166.55(2) . 3 ?
O1 Ca1 O8 82.05(5) . 3 ?
Ca1 Ca1 O4 54.09(10) 3 3 ?
O4 Ca1 O4 166.74(3) . 3 ?
O8 Ca1 O4 81.19(5) . 3 ?
O1 Ca1 O4 82.78(5) . 3 ?
O8 Ca1 O4 89.38(4) 3 3 ?
Ca1 Ca1 O1 52.01(11) 3 3 ?
O4 Ca1 O1 82.24(5) . 3 ?
O8 Ca1 O1 81.20(5) . 3 ?
O1 Ca1 O1 167.18(2) . 3 ?
O8 Ca1 O1 88.96(5) 3 3 ?
O4 Ca1 O1 88.03(5) 3 3 ?
Ca1 Ca1 N1 178.09(13) 3 . ?
O4 Ca1 N1 67.17(4) . . ?
O8 Ca1 N1 67.44(4) . . ?
O1 Ca1 N1 66.56(4) . . ?
O8 Ca1 N1 126.01(4) 3 . ?
O4 Ca1 N1 126.08(4) 3 . ?
O1 Ca1 N1 126.25(5) 3 . ?
Ca1 Ca1 P3 128.58(12) 3 . ?
O4 Ca1 P3 94.92(4) . . ?
O8 Ca1 P3 17.66(3) . . ?
O1 Ca1 P3 96.52(4) . . ?
O8 Ca1 P3 175.61(4) 3 . ?
O4 Ca1 P3 94.57(4) 3 . ?
O1 Ca1 P3 93.10(4) 3 . ?
N1 Ca1 P3 49.82(3) . . ?
Ca1 Ca1 P2 130.19(12) 3 . ?
O4 Ca1 P2 17.55(3) . . ?
O8 Ca1 P2 96.74(4) . . ?
O1 Ca1 P2 94.22(4) . . ?
O8 Ca1 P2 93.27(3) 3 . ?
O4 Ca1 P2 175.70(4) 3 . ?
O1 Ca1 P2 95.41(4) 3 . ?
N1 Ca1 P2 49.66(3) . . ?
P3 Ca1 P2 82.673(14) . . ?
Ca1 Ca1 P1 132.38(12) 3 . ?
O4 Ca1 P1 96.51(4) . . ?
O8 Ca1 P1 94.78(4) . . ?
O1 Ca1 P1 17.33(4) . . ?
O8 Ca1 P1 95.41(4) 3 . ?
O4 Ca1 P1 93.90(3) 3 . ?
O1 Ca1 P1 175.24(4) 3 . ?
N1 Ca1 P1 49.32(3) . . ?
P3 Ca1 P1 82.416(14) . . ?
P2 Ca1 P1 82.482(14) . . ?
Ca1 Ca1 Na3 90.50(11) 3 . ?
O4 Ca1 Na3 147.90(4) . . ?
O8 Ca1 Na3 84.33(4) . . ?
O1 Ca1 Na3 42.92(4) . . ?
O8 Ca1 Na3 95.13(4) 3 . ?
O4 Ca1 Na3 42.16(3) 3 . ?
O1 Ca1 Na3 129.78(4) 3 . ?
N1 Ca1 Na3 90.42(3) . . ?
P3 Ca1 Na3 86.546(19) . . ?
P2 Ca1 Na3 134.06(2) . . ?
P1 Ca1 Na3 51.805(16) . . ?
Ca1 Ca1 H7 178.8(7) 3 . ?
O4 Ca1 H7 67.4(7) . . ?
O8 Ca1 H7 68.0(7) . . ?
O1 Ca1 H7 65.8(7) . . ?
O8 Ca1 H7 125.5(7) 3 . ?
O4 Ca1 H7 125.8(7) 3 . ?
O1 Ca1 H7 127.0(7) 3 . ?
N1 Ca1 H7 0.8(7) . . ?
P3 Ca1 H7 50.4(7) . . ?
P2 Ca1 H7 49.9(7) . . ?
P1 Ca1 H7 48.5(7) . . ?
Na3 Ca1 H7 89.9(7) . . ?

loop_
_geom_bond_atom_site_label_1
_geom_bond_atom_site_label_2
_geom_bond_distance
_geom_bond_site_symmetry_2
_geom_bond_publ_flag
O1W O5W 0.925(11) . ?
O2W O6W 0.756(19) . ?
O2W O4W 0.933(7) . ?
O3W O6W 1.12(2) . ?
O3W O5W 1.340(15) . ?
O4W O6W 1.65(2) . ?
C1 N1 1.4858(19) . ?
C1 P1 1.8228(16) . ?
C1 H1 1.06(3) . ?
C1 H2 0.95(3) . ?
C2 N1 1.4846(18) . ?
C2 P2 1.8266(15) . ?
C2 H3 0.93(2) . ?
C2 H4 0.97(2) . ?
C3 N1 1.4830(18) . ?
C3 P3 1.8232(15) . ?
C3 H5 0.97(3) . ?
C3 H6 0.91(2) . ?
N1 Ca1 2.9199(16) . ?
N1 H7 0.72(3) . ?
O1 P1 1.5178(13) . ?
O1 Ca1 2.2381(15) . ?
O1 Na3 2.5116(16) . ?
O1 Na2 2.5461(16) . ?
O1 Ca1 2.5701(15) 3 ?
O2 P1 1.5194(13) . ?
O3 P1 1.5210(12) . ?
O3 Na3 2.7080(18) . ?
O4 P2 1.5213(12) . ?
O4 Ca1 2.2249(14) . ?
O4 Na3 2.4452(15) 3 ?
O4 Na1 2.4509(15) . ?
O4 Ca1 2.5352(13) 3 ?
O5 P2 1.5227(12) . ?
O6 P2 1.5194(12) . ?
O6 Na1 2.6233(15) . ?
O7 P3 1.5177(12) 3 ?
O7 Na2 2.5831(16) . ?
O8 P3 1.5177(12) . ?
O8 Ca1 2.2338(15) . ?
O8 Na2 2.4602(15) 3 ?
O8 Na1 2.4871(15) 3 ?
O8 Ca1 2.5289(14) 3 ?
O9 P3 1.5221(12) . ?
O10 Na2 2.3551(16) . ?
O10 Na3 2.531(2) . ?
O10 H10A 0.839(10) . ?
O10 H10B 0.847(10) . ?
O11 Na1 2.4307(15) . ?
O11 Na2 2.4329(15) 3_565 ?
O11 H11A 0.851(10) . ?
O11 H11B 0.847(10) . ?
O12 Na3 2.426(2) . ?
O12 H12A 0.856(10) . ?
O12 H12B 0.854(10) . ?
O13 Na1 2.3778(16) . ?
O13 Na2 2.5123(17) . ?
O13 H13A 0.840(10) . ?
O13 H13B 0.843(10) . ?
O14 Na4 2.4158(18) . ?
O14 H14A 0.845(10) . ?
O14 H14B 0.841(10) . ?
O15 Na4 2.3759(16) . ?
O15 H15A 0.841(10) . ?
O15 H15B 0.841(10) . ?
O16 Na4 2.4025(18) . ?
O16 H16A 0.844(10) . ?
O16 H16B 0.837(10) . ?
O17 Na4 2.540(2) . ?
O17 H17A 0.855(10) . ?
O17 H17B 0.849(10) . ?
O18 Na4 2.385(2) . ?
O18 H18A 0.854(9) . ?
O18 H18B 0.840(10) . ?
O19 Na3 2.3587(18) 3 ?
O19 Na1 2.599(2) . ?
O19 H19A 0.859(9) . ?
O19 H19B 0.850(10) . ?
O20 Na4 2.394(3) . ?
O20 H20A 0.857(10) . ?
O20 H20B 0.849(10) . ?
Na1 O8 2.4871(15) 3 ?
Na1 P2 3.0366(8) . ?
Na1 P3 3.3826(8) 3 ?
Na1 Ca1 3.6402(9) . ?
Na1 Na3 3.6866(11) 3 ?
Na1 Na2 3.7097(10) . ?
Na1 Ca1 3.7136(9) 3 ?
Na2 O11 2.4329(15) 3_565 ?
Na2 O8 2.4602(15) 3 ?
Na2 P3 3.0175(8) 3 ?
Na2 P1 3.4591(8) . ?
Na2 Ca1 3.6888(9) 3 ?
Na2 Ca1 3.7347(9) . ?
Na2 Na3 3.7662(11) . ?
Na2 H13B 2.65(3) . ?
Na3 O19 2.3587(18) 3 ?
Na3 O4 2.4452(15) 3 ?
Na3 P1 3.1194(9) . ?
Na3 P2 3.3190(9) 3 ?
Na3 Ca1 3.6353(10) . ?
Na3 Na1 3.6866(11) 3 ?
Na3 Ca1 3.6949(10) 3 ?
Na4 H17A 2.66(4) . ?
Na4 H18A 2.488(10) . ?
P1 Ca1 3.5001(7) . ?
P2 Na3 3.3190(9) 3 ?
P2 Ca1 3.4868(6) . ?
P3 O7 1.5178(12) 3 ?
P3 Na2 3.0175(8) 3 ?
P3 Na1 3.3826(8) 3 ?
P3 Ca1 3.4866(7) . ?
Ca1 Ca1 0.6301(9) 3 ?
Ca1 O8 2.5288(14) 3 ?
Ca1 O4 2.5352(13) 3 ?
Ca1 O1 2.5701(15) 3 ?
Ca1 H7 2.20(3) . ?
